data_2014332
loop_
_publ_author_name
'Michel Fleck'
'Ladislav Bohat\'y'

_publ_section_title
;
 Compounds of glycine with metal sulfates and thiosulfates: glycine
 cobalt sulfate pentahydrate, glycine sodium thiosulfate dihydrate and
 glycine potassium thiosulfate
;
_journal_coeditor_code FG3001
_journal_issue 1
_journal_name_full 'Acta Crystallographica Section C'
_journal_page_first m22
_journal_page_last m26
_journal_paper_doi 10.1107/S0108270105040606
_journal_volume 62
_journal_year 2006
_chemical_formula_iupac '[K2 (C2 H5 N O2) (S2 O3)]'
_chemical_formula_moiety 'C2 H5 K2 N O5 S2'
_chemical_formula_sum 'C2 H5 K2 N O5 S2'
_chemical_formula_weight 265.39
_chemical_name_common 'glycin potassium thiosulphate'
_chemical_name_systematic
;
poly[\m~2~-glycinato-\m~4~-thiosulfato-dipotassium(I)]
;
_space_group_IT_number 14
_symmetry_cell_setting monoclinic
_symmetry_space_group_name_Hall '-P 2ybc'
_symmetry_space_group_name_H-M 'P 1 21/c 1'
_atom_sites_solution_hydrogens geom
_atom_sites_solution_primary direct
_atom_sites_solution_secondary difmap
_cell_angle_alpha 90.00
_cell_angle_beta 94.33(3)
_cell_angle_gamma 90.00
_cell_formula_units_Z 4
_cell_length_a 5.6300(10)
_cell_length_b 20.244(4)
_cell_length_c 7.762(2)
_cell_measurement_reflns_used 904
_cell_measurement_temperature 293(2)
_cell_measurement_theta_max 27.485
_cell_measurement_theta_min 4.076
_cell_volume 882.1(3)
_computing_cell_refinement 'HKL Scalepack (Otwinowski & Minor 1997)'
_computing_data_collection 'Collect (Nonius, 2003)'
_computing_data_reduction 'HKL Denzo (Otwinowski & Minor 1997) and Scalepack'
_computing_molecular_graphics 'DIAMOND (Version 2.1; Bergerhoff <i>et al.</i>,  1997)'
_computing_publication_material 'SHELXL97 (Sheldrick, 1997)'
_computing_structure_refinement 'SHELXL97 (Sheldrick, 1997, Farrugia 1997)'
_computing_structure_solution 'SHELXS97 (Sheldrick, 1997)'
_diffrn_ambient_temperature 293(2)
_diffrn_detector_area_resol_mean 9
_diffrn_measured_fraction_theta_full 0.997
_diffrn_measured_fraction_theta_max 0.997
_diffrn_measurement_device_type 'Nonius KappaCCD diffractometer'
_diffrn_measurement_method '\w scans'
_diffrn_radiation_monochromator graphite
_diffrn_radiation_source 'fine-focus sealed tube'
_diffrn_radiation_type MoK\a
_diffrn_radiation_wavelength 0.71073
_diffrn_reflns_av_R_equivalents 0.0133
_diffrn_reflns_av_sigmaI/netI 0.0211
_diffrn_reflns_limit_h_max 7
_diffrn_reflns_limit_h_min -7
_diffrn_reflns_limit_k_max 28
_diffrn_reflns_limit_k_min -28
_diffrn_reflns_limit_l_max 10
_diffrn_reflns_limit_l_min -10
_diffrn_reflns_number 5037
_diffrn_reflns_theta_full 30.01
_diffrn_reflns_theta_max 30.01
_diffrn_reflns_theta_min 4.15
_exptl_absorpt_coefficient_mu 1.529
_exptl_absorpt_correction_T_max 0.9414
_exptl_absorpt_correction_T_min 0.8621
_exptl_absorpt_correction_type multi-scan
_exptl_absorpt_process_details '(Otwinowski & Minor, 1997)'
_exptl_crystal_colour colourless
_exptl_crystal_density_diffrn 1.998
_exptl_crystal_density_method 'not measured'
_exptl_crystal_description sphere
_exptl_crystal_F_000 536
_exptl_crystal_size_max 0.10
_exptl_crystal_size_mid 0.08
_exptl_crystal_size_min 0.04
_refine_diff_density_max 0.250
_refine_diff_density_min -0.335
_refine_ls_extinction_coef 0.0115(11)
_refine_ls_extinction_expression Fc^*^=kFc[1+0.001xFc^2^\l^3^/sin(2\q)]^-1/4^
_refine_ls_extinction_method SHELXL97
_refine_ls_goodness_of_fit_ref 1.095
_refine_ls_hydrogen_treatment refall
_refine_ls_matrix_type full
_refine_ls_number_parameters 130
_refine_ls_number_reflns 2564
_refine_ls_number_restraints 0
_refine_ls_restrained_S_all 1.095
_refine_ls_R_factor_all 0.0287
_refine_ls_R_factor_gt 0.0229
_refine_ls_shift/su_max 0.001
_refine_ls_shift/su_mean 0.000
_refine_ls_structure_factor_coef Fsqd
_refine_ls_weighting_details 'calc w=1/[\s^2^(Fo^2^)+(0.0247P)^2^+0.267P] where P=(Fo^2^+2Fc^2^)/3'
_refine_ls_weighting_scheme calc
_refine_ls_wR_factor_gt 0.0561
_refine_ls_wR_factor_ref 0.0582
_reflns_number_gt 2251
_reflns_number_total 2564
_reflns_threshold_expression I>2\s(I)
_cod_data_source_file fg3001.cif
_cod_data_source_block III
_cod_original_sg_symbol_H-M 'P 21/c'
_cod_database_code 2014332

loop_
_symmetry_equiv_pos_as_xyz
'x, y, z'
'-x, y+1/2, -z+1/2'
'-x, -y, -z'
'x, -y-1/2, z-1/2'

loop_
_atom_site_label
_atom_site_fract_x
_atom_site_fract_y
_atom_site_fract_z
_atom_site_U_iso_or_equiv
_atom_site_adp_type
_atom_site_calc_flag
_atom_site_refinement_flags
_atom_site_occupancy
_atom_site_disorder_assembly
_atom_site_disorder_group
_atom_site_type_symbol
K1 0.40436(5) 0.260506(16) -0.00755(4) 0.02916(9) Uani d . 1 . . K
K2 0.42910(5) 0.443399(16) 0.26787(4) 0.03081(9) Uani d . 1 . . K
S1 -0.08645(5) 0.335937(15) 0.18622(4) 0.02172(9) Uani d . 1 . . S
S2 -0.09362(6) 0.427232(18) 0.08420(5) 0.02970(10) Uani d . 1 . . S
O11 -0.29668(18) 0.32692(5) 0.28484(14) 0.0340(2) Uani d . 1 . . O
O12 0.13520(19) 0.32843(5) 0.29576(15) 0.0358(2) Uani d . 1 . . O
O13 -0.09317(19) 0.28780(5) 0.04247(15) 0.0354(2) Uani d . 1 . . O
O1 0.42678(19) 0.43672(5) 0.61542(14) 0.0344(2) Uani d . 1 . . O
O2 0.35030(17) 0.33763(5) 0.72092(13) 0.0288(2) Uani d . 1 . . O
C1 0.2888(2) 0.39303(6) 0.66189(16) 0.0222(2) Uani d . 1 . . C
C2 0.0247(2) 0.40925(7) 0.64319(19) 0.0268(3) Uani d . 1 . . C
H1C -0.008(3) 0.4422(9) 0.716(2) 0.033(5) Uiso d . 1 . . H
H2C -0.018(3) 0.4236(10) 0.527(3) 0.036(5) Uiso d . 1 . . H
N3 -0.1229(2) 0.35224(7) 0.68732(19) 0.0306(3) Uani d . 1 . . N
H1N -0.103(4) 0.3209(12) 0.619(3) 0.053(6) Uiso d . 1 . . H
H2N -0.273(4) 0.3672(11) 0.677(3) 0.057(6) Uiso d . 1 . . H
H3N -0.090(3) 0.3404(10) 0.803(3) 0.038(5) Uiso d . 1 . . H

loop_
_atom_site_aniso_label
_atom_site_aniso_U_11
_atom_site_aniso_U_22
_atom_site_aniso_U_33
_atom_site_aniso_U_12
_atom_site_aniso_U_13
_atom_site_aniso_U_23
K1 0.02767(15) 0.02924(16) 0.03004(16) -0.00446(11) -0.00136(11) 0.00601(11)
K2 0.02662(16) 0.02914(16) 0.03703(17) -0.00290(11) 0.00488(12) -0.00459(12)
S1 0.01808(15) 0.02048(15) 0.02664(16) -0.00026(10) 0.00183(11) -0.00152(11)
S2 0.03105(18) 0.02561(17) 0.03275(18) -0.00012(13) 0.00450(14) 0.00488(13)
O11 0.0277(5) 0.0329(6) 0.0432(6) 0.0010(4) 0.0134(4) 0.0087(5)
O12 0.0264(5) 0.0319(6) 0.0470(6) -0.0003(4) -0.0110(4) 0.0053(5)
O13 0.0375(6) 0.0291(5) 0.0397(6) -0.0013(4) 0.0042(5) -0.0125(4)
O1 0.0344(6) 0.0307(5) 0.0388(6) -0.0101(4) 0.0082(4) 0.0001(4)
O2 0.0261(5) 0.0270(5) 0.0330(5) 0.0041(4) 0.0013(4) 0.0029(4)
C1 0.0225(6) 0.0236(6) 0.0205(6) -0.0010(5) 0.0029(5) -0.0040(5)
C2 0.0251(6) 0.0261(7) 0.0294(7) 0.0053(5) 0.0031(5) -0.0002(5)
N3 0.0180(5) 0.0395(7) 0.0344(7) -0.0009(5) 0.0032(5) -0.0054(6)

loop_
_atom_type_symbol
_atom_type_description
_atom_type_scat_dispersion_real
_atom_type_scat_dispersion_imag
_atom_type_scat_source
C C 0.0033 0.0016 'International Tables Vol C Tables 4.2.6.8 and 6.1.1.4'
H H 0.0000 0.0000 'International Tables Vol C Tables 4.2.6.8 and 6.1.1.4'
N N 0.0061 0.0033 'International Tables Vol C Tables 4.2.6.8 and 6.1.1.4'
O O 0.0106 0.0060 'International Tables Vol C Tables 4.2.6.8 and 6.1.1.4'
S S 0.1246 0.1234 'International Tables Vol C Tables 4.2.6.8 and 6.1.1.4'
K K 0.2009 0.2494 'International Tables Vol C Tables 4.2.6.8 and 6.1.1.4'

loop_
_geom_angle_atom_site_label_1
_geom_angle_atom_site_label_2
_geom_angle_atom_site_label_3
_geom_angle_site_symmetry_1
_geom_angle_site_symmetry_3
_geom_angle
O2 K1 O2 1_554 4_565 162.87(4)
O2 K1 O12 1_554 4_565 85.27(4)
O2 K1 O12 4_565 4_565 78.32(4)
O2 K1 O13 1_554 1_655 92.72(4)
O2 K1 O13 4_565 1_655 102.19(4)
O12 K1 O13 4_565 1_655 134.18(4)
O2 K1 O13 1_554 . 86.55(4)
O2 K1 O13 4_565 . 83.94(4)
O12 K1 O13 4_565 . 72.66(4)
O13 K1 O13 1_655 . 153.04(4)
O2 K1 O11 1_554 4_665 87.42(4)
O2 K1 O11 4_565 4_665 90.84(4)
O12 K1 O11 4_565 4_665 67.78(3)
O13 K1 O11 1_655 4_665 66.41(3)
O13 K1 O11 . 4_665 140.33(3)
O2 K1 O11 1_554 1_655 111.20(4)
O2 K1 O11 4_565 1_655 85.30(3)
O12 K1 O11 4_565 1_655 163.53(3)
O13 K1 O11 1_655 1_655 47.99(3)
O13 K1 O11 . 1_655 107.52(4)
O11 K1 O11 4_665 1_655 111.20(4)
O2 K1 O12 1_554 . 107.62(4)
O2 K1 O12 4_565 . 75.50(3)
O12 K1 O12 4_565 . 114.76(4)
O13 K1 O12 1_655 . 109.44(4)
O13 K1 O12 . . 46.14(3)
O11 K1 O12 4_665 . 164.78(3)
O11 K1 O12 1_655 . 61.75(3)
O2 K1 C1 1_554 4_565 145.86(3)
O2 K1 C1 4_565 4_565 18.72(3)
O12 K1 C1 4_565 4_565 60.63(4)
O13 K1 C1 1_655 4_565 109.42(3)
O13 K1 C1 . 4_565 84.79(3)
O11 K1 C1 4_665 4_565 78.64(4)
O11 K1 C1 1_655 4_565 102.90(3)
O12 K1 C1 . 4_565 89.61(3)
O2 K1 S1 1_554 1_655 97.35(3)
O2 K1 S1 4_565 1_655 99.72(3)
O12 K1 S1 4_565 1_655 158.34(3)
O13 K1 S1 1_655 1_655 24.59(2)
O13 K1 S1 . 1_655 128.87(3)
O11 K1 S1 4_665 1_655 90.79(3)
O11 K1 S1 1_655 1_655 24.81(2)
O12 K1 S1 . 1_655 85.07(3)
C1 K1 S1 4_565 1_655 113.69(3)
O2 K1 S1 1_554 . 92.14(3)
O2 K1 S1 4_565 . 84.77(3)
O12 K1 S1 4_565 . 95.87(3)
O13 K1 S1 1_655 . 129.94(3)
O13 K1 S1 . . 23.52(2)
O11 K1 S1 4_665 . 163.63(2)
O11 K1 S1 1_655 . 84.20(3)
O12 K1 S1 . . 24.07(2)
C1 K1 S1 4_565 . 92.87(3)
S1 K1 S1 1_655 . 105.481(18)
O1 K2 O1 3_666 . 74.53(4)
O1 K2 O11 3_666 1_655 126.04(4)
O1 K2 O11 . 1_655 87.44(4)
O1 K2 O12 3_666 . 149.87(4)
O1 K2 O12 . . 80.68(4)
O11 K2 O12 1_655 . 68.59(3)
O1 K2 S2 3_666 1_655 90.02(3)
O1 K2 S2 . 1_655 120.99(4)
O11 K2 S2 1_655 1_655 56.72(2)
O12 K2 S2 . 1_655 117.73(3)
O1 K2 S2 3_666 . 119.16(3)
O1 K2 S2 . . 111.56(4)
O11 K2 S2 1_655 . 114.78(3)
O12 K2 S2 . . 55.48(2)
S2 K2 S2 1_655 . 125.20(2)
O1 K2 C1 3_666 . 93.01(4)
O1 K2 C1 . . 20.06(3)
O11 K2 C1 1_655 . 82.50(4)
O12 K2 C1 . . 60.75(4)
S2 K2 C1 1_655 . 130.13(3)
S2 K2 C1 . . 95.92(3)
O1 K2 S1 3_666 1_655 113.11(3)
O1 K2 S1 . 1_655 101.97(4)
O11 K2 S1 1_655 1_655 22.75(2)
O12 K2 S1 . 1_655 88.39(3)
S2 K2 S1 1_655 1_655 33.969(11)
S2 K2 S1 . 1_655 123.217(16)
C1 K2 S1 . 1_655 102.14(3)
O1 K2 S1 3_666 . 144.29(3)
O1 K2 S1 . . 94.59(3)
O11 K2 S1 1_655 . 86.27(3)
O12 K2 S1 . . 22.17(2)
S2 K2 S1 1_655 . 123.654(16)
S2 K2 S1 . . 33.373(11)
C1 K2 S1 . . 74.90(3)
S1 K2 S1 1_655 . 102.341(18)
O12 S1 O11 . . 111.67(7)
O12 S1 O13 . . 109.99(7)
O11 S1 O13 . . 109.60(7)
O12 S1 S2 . . 108.37(5)
O11 S1 S2 . . 109.07(5)
O13 S1 S2 . . 108.04(5)
O12 S1 K1 . 1_455 147.35(5)
O11 S1 K1 . 1_455 60.13(5)
O13 S1 K1 . 1_455 54.05(5)
S2 S1 K1 . 1_455 103.96(2)
O12 S1 K2 . 1_455 125.95(5)
O11 S1 K2 . 1_455 47.86(4)
O13 S1 K2 . 1_455 123.83(5)
S2 S1 K2 . 1_455 61.21(2)
K1 S1 K2 1_455 1_455 74.348(16)
O12 S1 K1 . . 63.23(5)
O11 S1 K1 . . 147.42(5)
O13 S1 K1 . . 51.67(5)
S2 S1 K1 . . 102.68(2)
K1 S1 K1 1_455 . 105.481(18)
K2 S1 K1 1_455 . 162.536(13)
O12 S1 K2 . . 47.79(5)
O11 S1 K2 . . 130.25(5)
O13 S1 K2 . . 119.93(5)
S2 S1 K2 . . 60.77(2)
K1 S1 K2 1_455 . 162.626(13)
K2 S1 K2 1_455 . 102.341(18)
K1 S1 K2 . . 72.443(16)
S1 S2 K2 . 1_455 84.817(19)
S1 S2 K2 . . 85.855(19)
K2 S2 K2 1_455 . 125.20(2)
S1 O11 K2 . 1_455 109.39(5)
S1 O11 K1 . 4_466 149.50(6)
K2 O11 K1 1_455 4_466 101.05(4)
S1 O11 K1 . 1_455 95.07(6)
K2 O11 K1 1_455 1_455 93.71(4)
K1 O11 K1 4_466 1_455 80.70(3)
S1 O12 K1 . 4_566 143.37(6)
S1 O12 K2 . . 110.04(6)
K1 O12 K2 4_566 . 106.06(4)
S1 O12 K1 . . 92.71(6)
K1 O12 K1 4_566 . 81.69(3)
K2 O12 K1 . . 89.15(4)
S1 O13 K1 . 1_455 101.36(6)
S1 O13 K1 . . 104.81(6)
K1 O13 K1 1_455 . 153.04(4)
C1 O1 K2 . 3_666 136.00(9)
C1 O1 K2 . . 111.96(9)
K2 O1 K2 3_666 . 105.47(4)
C1 O2 K1 . 1_556 147.21(9)
C1 O2 K1 . 4_566 117.50(8)
K1 O2 K1 1_556 4_566 94.49(4)
O1 C1 O2 . . 125.48(13)
O1 C1 C2 . . 116.44(12)
O2 C1 C2 . . 118.09(12)
O1 C1 K2 . . 47.97(7)
O2 C1 K2 . . 121.73(8)
C2 C1 K2 . . 98.19(8)
O1 C1 K1 . 4_566 112.84(9)
O2 C1 K1 . 4_566 43.78(7)
C2 C1 K1 . 4_566 111.66(8)
K2 C1 K1 . 4_566 82.13(3)
N3 C2 C1 . . 111.88(12)
N3 C2 H1C . . 106.7(12)
C1 C2 H1C . . 110.0(12)
N3 C2 H2C . . 110.5(12)
C1 C2 H2C . . 109.1(11)
H1C C2 H2C . . 108.6(16)
C2 N3 H1N . . 109.8(15)
C2 N3 H2N . . 104.9(15)
H1N N3 H2N . . 112(2)
C2 N3 H3N . . 110.4(12)
H1N N3 H3N . . 112.8(19)
H2N N3 H3N . . 106.9(18)

loop_
_geom_bond_atom_site_label_1
_geom_bond_atom_site_label_2
_geom_bond_site_symmetry_2
_geom_bond_distance
_geom_bond_publ_flag
K1 O2 1_554 2.6225(11) ?
K1 O2 4_565 2.6958(12) ?
K1 O12 4_565 2.7424(12) ?
K1 O13 1_655 2.8797(12) ?
K1 O13 . 2.9098(12) ?
K1 O11 4_665 2.9954(12) ?
K1 O11 1_655 3.0360(14) ?
K1 O12 . 3.2050(15) ?
K1 C1 4_565 3.4560(14) ?
K1 S1 1_655 3.4874(9) ?
K1 S1 . 3.5859(9) ?
K1 K1 4_565 3.9052(10) ?
K2 O1 3_666 2.6940(12) ?
K2 O1 . 2.7028(14) ?
K2 O11 1_655 2.8161(12) ?
K2 O12 . 2.8732(12) ?
K2 S2 1_655 3.1527(9) ?
K2 S2 . 3.1887(10) ?
K2 C1 . 3.3745(16) ?
K2 S1 1_655 3.5826(7) ?
K2 S1 . 3.6443(7) ?
K2 K2 3_666 4.2950(11) ?
K2 K1 4_566 4.4873(9) ?
S1 O12 . 1.4640(11) ?
S1 O11 . 1.4688(11) ?
S1 O13 . 1.4800(11) ?
S1 S2 . 2.0100(6) ?
O1 C1 . 1.2483(16) ?
O2 C1 . 1.2506(17) ?
C1 C2 . 1.5189(18) ?
C2 N3 . 1.477(2) ?
C2 H1C . 0.903(19) ?
C2 H2C . 0.959(19) ?
N3 H1N . 0.84(2) ?
N3 H2N . 0.89(2) ?
N3 H3N . 0.93(2) ?

loop_
_geom_hbond_atom_site_label_D
_geom_hbond_atom_site_label_H
_geom_hbond_atom_site_label_A
_geom_hbond_site_symmetry_A
_geom_hbond_distance_DH
_geom_hbond_distance_HA
_geom_hbond_distance_DA
_geom_hbond_angle_DHA
N3 H1N O13 4_566 0.84(2) 2.28(2) 3.059(2) 154(2)
N3 H2N O2 1_455 0.89(2) 2.26(2) 3.0114(16) 142.0(19)
N3 H3N O13 1_556 0.93(2) 2.15(2) 3.044(2) 161.2(17)
